data_4500450
loop_
_publ_author_name
'Arlin, Jean-Baptiste'
'Florence, Alastair J.'
'Johnston, Andrea'
'Kennedy, Alan R.'
'Miller, Gary J.'
'Patterson, Kirsty'

_publ_section_title
;
 Systematic Data Set for Structure&#x2212;Property Investigations:
 Solubility and Solid-State Structure of Alkaline Earth Metal Salts of
 Benzoates
;
_journal_issue 4
_journal_name_full 'Crystal Growth &amp; Design'
_journal_page_first 1318
_journal_paper_doi 10.1021/cg101547r
_journal_volume 11
_journal_year 2011
_chemical_formula_sum 'C14 H18 Ba N2 O13'
_chemical_formula_weight 559.64
_chemical_name_systematic
;
 ?
;
_space_group_IT_number 14
_symmetry_cell_setting monoclinic
_symmetry_space_group_name_Hall '-P 2yn'
_symmetry_space_group_name_H-M 'P 1 21/n 1'
_atom_sites_solution_hydrogens geom
_atom_sites_solution_primary direct
_atom_sites_solution_secondary difmap
_audit_creation_method SHELXL-97
_cell_angle_alpha 90.00
_cell_angle_beta 91.1560(10)
_cell_angle_gamma 90.00
_cell_formula_units_Z 4
_cell_length_a 6.5280(2)
_cell_length_b 10.6570(3)
_cell_length_c 28.3021(5)
_cell_measurement_reflns_used 4656
_cell_measurement_temperature 123(2)
_cell_measurement_theta_max 27.48
_cell_measurement_theta_min 1
_cell_volume 1968.55(9)
_computing_data_collection 'Denzo and Collect'
_computing_structure_refinement 'SHELXL-97 (Sheldrick, 1997)'
_computing_structure_solution shelxs-97
_diffrn_ambient_temperature 123(2)
_diffrn_measured_fraction_theta_full 0.998
_diffrn_measured_fraction_theta_max 0.998
_diffrn_measurement_device_type 'Nonius Kappa CCD'
_diffrn_measurement_method 'phi and omega'
_diffrn_radiation_monochromator graphite
_diffrn_radiation_source 'fine-focus sealed tube'
_diffrn_radiation_type MoK\a
_diffrn_radiation_wavelength 0.71073
_diffrn_reflns_av_R_equivalents 0.069
_diffrn_reflns_av_sigmaI/netI 0.0643
_diffrn_reflns_limit_h_max 8
_diffrn_reflns_limit_h_min -8
_diffrn_reflns_limit_k_max 13
_diffrn_reflns_limit_k_min -13
_diffrn_reflns_limit_l_max 36
_diffrn_reflns_limit_l_min -36
_diffrn_reflns_number 13163
_diffrn_reflns_theta_full 27.49
_diffrn_reflns_theta_max 27.49
_diffrn_reflns_theta_min 1.44
_exptl_absorpt_coefficient_mu 2.090
_exptl_absorpt_correction_type none
_exptl_crystal_colour 'light yellow'
_exptl_crystal_density_diffrn 1.888
_exptl_crystal_density_method 'not measured'
_exptl_crystal_description rod
_exptl_crystal_F_000 1104
_exptl_crystal_size_max 0.15
_exptl_crystal_size_mid 0.12
_exptl_crystal_size_min 0.06
_refine_diff_density_max 0.833
_refine_diff_density_min -0.682
_refine_diff_density_rms 0.136
_refine_ls_extinction_method none
_refine_ls_goodness_of_fit_ref 1.003
_refine_ls_hydrogen_treatment mixed
_refine_ls_matrix_type full
_refine_ls_number_parameters 311
_refine_ls_number_reflns 4508
_refine_ls_number_restraints 0
_refine_ls_restrained_S_all 1.003
_refine_ls_R_factor_all 0.0573
_refine_ls_R_factor_gt 0.0316
_refine_ls_shift/su_max 0.000
_refine_ls_shift/su_mean 0.000
_refine_ls_structure_factor_coef Fsqd
_refine_ls_weighting_details 'calc w=1/[\s^2^(Fo^2^)+(0.0228P)^2^+0.0000P] where P=(Fo^2^+2Fc^2^)/3'
_refine_ls_weighting_scheme calc
_refine_ls_wR_factor_gt 0.0534
_refine_ls_wR_factor_ref 0.0595
_reflns_number_gt 3412
_reflns_number_total 4508
_reflns_threshold_expression >2sigma(I)
_cod_data_source_file cg101547r_si_001.cif
_cod_data_source_block jbbapnit2
_cod_depositor_comments
;
The following automatic conversions were performed:

'_symmetry_cell_setting' value 'Monoclinic' changed to 'monoclinic'
according to /home/saulius/struct/CIF-dictionaries/cif_core.dic
dictionary named 'cif_core.dic' version 2.4.1 from 2010-06-29.

Automatic conversion script
Id: cif_fix_values 1715 2011-07-08 13:25:40Z adriana 
;
_cod_original_cell_volume 1968.54(9)
_cod_original_sg_symbol_H-M P21/n
_cod_database_code 4500450

loop_
_symmetry_equiv_pos_as_xyz
'x, y, z'
'-x+1/2, y+1/2, -z+1/2'
'-x, -y, -z'
'x-1/2, -y-1/2, z-1/2'

loop_
_atom_site_label
_atom_site_type_symbol
_atom_site_fract_x
_atom_site_fract_y
_atom_site_fract_z
_atom_site_U_iso_or_equiv
_atom_site_adp_type
_atom_site_occupancy
_atom_site_symmetry_multiplicity
_atom_site_calc_flag
_atom_site_refinement_flags
Ba1 Ba -0.02058(3) -0.263789(15) 0.212838(6) 0.01072(6) Uani 1 1 d .
C6 C -0.3291(5) 0.2549(3) 0.18000(10) 0.0121(7) Uani 1 1 d .
C7 C 0.1765(5) 0.1150(3) 0.14834(10) 0.0123(7) Uani 1 1 d .
C12 C 0.1805(5) 0.2389(3) 0.13331(10) 0.0124(7) Uani 1 1 d .
H12 H 0.1804 0.3047 0.1560 0.015 Uiso 1 1 calc R
C19 C 0.1848(5) 0.2677(3) 0.08533(10) 0.0130(7) Uani 1 1 d .
H19 H 0.1873 0.3521 0.0746 0.016 Uiso 1 1 calc R
C22 C -0.2968(5) 0.3967(3) 0.10917(10) 0.0151(7) Uani 1 1 d .
H22 H -0.2886 0.4661 0.1302 0.018 Uiso 1 1 calc R
C23 C -0.3178(5) 0.1924(3) 0.04788(10) 0.0150(7) Uani 1 1 d .
H23 H -0.3240 0.1234 0.0266 0.018 Uiso 1 1 calc R
C25 C 0.1758(5) 0.0182(3) 0.11538(10) 0.0147(7) Uani 1 1 d .
H25 H 0.1708 -0.0666 0.1257 0.018 Uiso 1 1 calc R
C26 C -0.3026(5) 0.3136(3) 0.03127(10) 0.0142(7) Uani 1 1 d .
C27 C -0.3158(5) 0.2757(3) 0.12719(10) 0.0111(6) Uani 1 1 d .
C29 C 0.1852(5) 0.1678(3) 0.05388(10) 0.0129(7) Uani 1 1 d .
C30 C -0.3240(5) 0.1736(3) 0.09632(10) 0.0140(7) Uani 1 1 d .
H30 H -0.3340 0.0908 0.1085 0.017 Uiso 1 1 calc R
C88 C -0.2899(5) 0.4166(3) 0.06077(11) 0.0175(8) Uani 1 1 d .
H88 H -0.2768 0.4989 0.0483 0.021 Uiso 1 1 calc R
C98 C 0.1724(5) 0.0843(3) 0.20069(10) 0.0121(7) Uani 1 1 d .
C99 C 0.1824(5) 0.0448(3) 0.06759(10) 0.0187(8) Uani 1 1 d .
H99 H 0.1849 -0.0207 0.0449 0.022 Uiso 1 1 calc R
O2 O 0.1611(3) -0.03021(19) 0.21218(7) 0.0159(5) Uani 1 1 d .
O1W O 0.0612(4) -0.5168(2) 0.20966(8) 0.0181(6) Uani 1 1 d .
O2W O 0.6060(4) -0.3961(2) 0.20472(8) 0.0160(5) Uani 1 1 d .
O4 O -0.3187(3) 0.35014(19) 0.20677(7) 0.0151(5) Uani 1 1 d .
O3W O 0.3157(4) -0.2796(2) 0.15092(9) 0.0205(6) Uani 1 1 d .
O4W O -0.3435(4) -0.1052(2) 0.17664(9) 0.0213(6) Uani 1 1 d .
O5W O -0.1499(5) -0.2729(3) 0.11677(9) 0.0307(7) Uani 1 1 d .
O9 O -0.3540(3) 0.14642(19) 0.19523(7) 0.0154(5) Uani 1 1 d .
O15 O -0.3019(4) 0.2426(2) -0.04636(8) 0.0330(7) Uani 1 1 d .
O17 O 0.1579(4) 0.3036(2) -0.01042(8) 0.0257(6) Uani 1 1 d .
O20 O -0.2875(4) 0.4418(2) -0.03496(7) 0.0354(7) Uani 1 1 d .
O24 O 0.2328(4) 0.1095(2) -0.02422(8) 0.0322(7) Uani 1 1 d .
O94 O 0.1811(3) 0.17405(19) 0.22962(7) 0.0146(5) Uani 1 1 d .
N1 N -0.2967(4) 0.3350(3) -0.02017(9) 0.0188(6) Uani 1 1 d .
N2 N 0.1931(4) 0.1954(3) 0.00298(9) 0.0188(6) Uani 1 1 d .
H1W H 0.144(5) -0.534(3) 0.2267(12) 0.021(12) Uiso 1 1 d .
H2W H -0.040(6) -0.577(4) 0.2112(12) 0.055(14) Uiso 1 1 d .
H3W H 0.525(6) -0.376(4) 0.2243(14) 0.048(15) Uiso 1 1 d .
H4W H 0.619(5) -0.468(4) 0.2044(12) 0.029(12) Uiso 1 1 d .
H5W H 0.408(5) -0.329(3) 0.1597(11) 0.025(11) Uiso 1 1 d .
H6W H 0.306(7) -0.285(4) 0.1236(15) 0.055(16) Uiso 1 1 d .
H7W H -0.354(6) -0.031(4) 0.1815(13) 0.044(13) Uiso 1 1 d .
H8W H -0.470(6) -0.134(4) 0.1729(13) 0.042(13) Uiso 1 1 d .
H9W H -0.215(7) -0.207(4) 0.1189(14) 0.046(15) Uiso 1 1 d .
H10W H -0.137(8) -0.283(4) 0.0875(18) 0.080(19) Uiso 1 1 d .

loop_
_atom_site_aniso_label
_atom_site_aniso_U_11
_atom_site_aniso_U_22
_atom_site_aniso_U_33
_atom_site_aniso_U_23
_atom_site_aniso_U_13
_atom_site_aniso_U_12
Ba1 0.01317(10) 0.00941(10) 0.00960(10) 0.00011(8) 0.00048(7) -0.00011(9)
C6 0.0071(15) 0.0134(17) 0.0159(16) 0.0010(13) -0.0010(12) 0.0019(14)
C7 0.0098(18) 0.0135(16) 0.0136(17) 0.0009(12) -0.0006(13) -0.0025(13)
C12 0.0097(16) 0.0147(16) 0.0128(15) -0.0026(13) -0.0003(12) 0.0012(14)
C19 0.0135(17) 0.0115(15) 0.0141(16) 0.0042(13) 0.0011(12) 0.0015(13)
C22 0.019(2) 0.0155(17) 0.0105(17) -0.0035(13) 0.0008(14) 0.0002(14)
C23 0.0149(19) 0.0157(16) 0.0144(17) -0.0023(13) 0.0006(14) 0.0007(14)
C25 0.0169(19) 0.0086(16) 0.0185(18) 0.0019(13) -0.0014(14) -0.0005(13)
C26 0.0133(18) 0.0196(17) 0.0098(16) 0.0024(13) 0.0001(13) 0.0019(15)
C27 0.0085(16) 0.0135(16) 0.0115(15) 0.0011(13) 0.0012(12) -0.0003(13)
C29 0.0117(18) 0.0186(17) 0.0083(16) 0.0016(13) 0.0003(13) -0.0014(14)
C30 0.0133(19) 0.0132(17) 0.0156(17) 0.0006(13) 0.0001(13) -0.0021(14)
C88 0.021(2) 0.0135(17) 0.0183(18) 0.0051(14) 0.0019(15) 0.0001(15)
C98 0.0113(18) 0.0125(16) 0.0124(16) 0.0020(13) -0.0009(13) -0.0016(13)
C99 0.023(2) 0.0195(18) 0.0130(17) -0.0038(14) -0.0023(14) -0.0002(15)
O2 0.0214(14) 0.0119(11) 0.0143(12) 0.0009(9) -0.0022(10) -0.0040(10)
O1W 0.0177(15) 0.0165(13) 0.0197(14) -0.0018(10) -0.0055(12) 0.0004(12)
O2W 0.0193(15) 0.0127(13) 0.0164(14) -0.0031(10) 0.0049(11) 0.0012(11)
O4 0.0218(14) 0.0120(11) 0.0116(11) -0.0017(9) 0.0024(10) -0.0023(10)
O3W 0.0222(15) 0.0236(14) 0.0157(14) 0.0025(11) 0.0010(11) 0.0093(12)
O4W 0.0213(16) 0.0105(13) 0.0320(15) -0.0013(11) -0.0038(12) 0.0003(12)
O5W 0.0402(18) 0.0363(17) 0.0156(15) -0.0033(12) -0.0018(12) 0.0074(14)
O9 0.0233(14) 0.0118(11) 0.0110(11) 0.0009(9) 0.0023(10) 0.0005(10)
O15 0.060(2) 0.0238(15) 0.0154(13) -0.0043(11) 0.0008(12) -0.0001(13)
O17 0.0428(17) 0.0171(13) 0.0173(13) 0.0052(10) 0.0008(11) 0.0009(12)
O20 0.069(2) 0.0213(14) 0.0163(13) 0.0086(11) 0.0028(13) 0.0041(13)
O24 0.061(2) 0.0223(14) 0.0138(13) -0.0012(11) 0.0039(12) 0.0049(13)
O94 0.0170(13) 0.0130(11) 0.0137(11) -0.0023(9) 0.0000(9) -0.0009(10)
N1 0.0239(18) 0.0203(16) 0.0122(14) 0.0041(12) 0.0009(12) 0.0019(13)
N2 0.0224(18) 0.0196(15) 0.0143(15) 0.0019(12) -0.0006(12) -0.0028(13)

loop_
_atom_type_symbol
_atom_type_description
_atom_type_scat_dispersion_real
_atom_type_scat_dispersion_imag
_atom_type_scat_source
Ba Ba -0.3244 2.2819 'International Tables Vol C Tables 4.2.6.8 and 6.1.1.4'
C C 0.0033 0.0016 'International Tables Vol C Tables 4.2.6.8 and 6.1.1.4'
H H 0.0000 0.0000 'International Tables Vol C Tables 4.2.6.8 and 6.1.1.4'
O O 0.0106 0.0060 'International Tables Vol C Tables 4.2.6.8 and 6.1.1.4'
N N 0.0061 0.0033 'International Tables Vol C Tables 4.2.6.8 and 6.1.1.4'

loop_
_geom_angle_atom_site_label_1
_geom_angle_atom_site_label_2
_geom_angle_atom_site_label_3
_geom_angle
_geom_angle_site_symmetry_1
_geom_angle_site_symmetry_3
O1W Ba1 O2 143.22(8) . .
O1W Ba1 O4 121.84(6) . 2_445
O2 Ba1 O4 77.43(6) . 2_445
O1W Ba1 O94 68.63(7) . 2_545
O2 Ba1 O94 83.23(6) . 2_545
O4 Ba1 O94 86.28(6) 2_445 2_545
O1W Ba1 O2W 71.05(8) . 1_455
O2 Ba1 O2W 145.24(7) . 1_455
O4 Ba1 O2W 86.88(7) 2_445 1_455
O94 Ba1 O2W 126.93(7) 2_545 1_455
O1W Ba1 O5W 89.38(8) . .
O2 Ba1 O5W 98.31(7) . .
O4 Ba1 O5W 133.26(8) 2_445 .
O94 Ba1 O5W 140.04(8) 2_545 .
O2W Ba1 O5W 70.39(8) 1_455 .
O1W Ba1 O3W 76.63(7) . .
O2 Ba1 O3W 73.25(7) . .
O4 Ba1 O3W 146.43(7) 2_445 .
O94 Ba1 O3W 74.49(7) 2_545 .
O2W Ba1 O3W 126.66(7) 1_455 .
O5W Ba1 O3W 67.97(8) . .
O1W Ba1 O4W 134.92(8) . .
O2 Ba1 O4W 77.25(7) . .
O4 Ba1 O4W 75.56(6) 2_445 .
O94 Ba1 O4W 155.72(7) 2_545 .
O2W Ba1 O4W 68.81(8) 1_455 .
O5W Ba1 O4W 58.39(8) . .
O3W Ba1 O4W 112.66(8) . .
O1W Ba1 O9 76.40(7) . 2_445
O2 Ba1 O9 115.61(6) . 2_445
O4 Ba1 O9 45.45(6) 2_445 2_445
O94 Ba1 O9 68.63(6) 2_545 2_445
O2W Ba1 O9 69.50(6) 1_455 2_445
O5W Ba1 O9 139.86(7) . 2_445
O3W Ba1 O9 140.16(7) . 2_445
O4W Ba1 O9 107.15(7) . 2_445
O1W Ba1 C6 98.90(7) . 2_445
O2 Ba1 C6 95.16(6) . 2_445
O4 Ba1 C6 23.06(6) 2_445 2_445
O94 Ba1 C6 73.68(7) 2_545 2_445
O2W Ba1 C6 80.10(7) 1_455 2_445
O5W Ba1 C6 144.85(8) . 2_445
O3W Ba1 C6 147.17(8) . 2_445
O4W Ba1 C6 93.69(7) . 2_445
O9 Ba1 C6 22.78(6) 2_445 2_445
O1W Ba1 H9W 104.3(8) . .
O2 Ba1 H9W 89.3(8) . .
O4 Ba1 H9W 118.5(8) 2_445 .
O94 Ba1 H9W 151.9(8) 2_545 .
O2W Ba1 H9W 71.2(8) 1_455 .
O5W Ba1 H9W 15.9(8) . .
O3W Ba1 H9W 77.4(8) . .
O4W Ba1 H9W 43.0(8) . .
O9 Ba1 H9W 137.9(8) 2_445 .
C6 Ba1 H9W 134.2(8) 2_445 .
O9 C6 O4 122.8(3) . .
O9 C6 C27 119.2(3) . .
O4 C6 C27 117.9(3) . .
O9 C6 Ba1 64.63(15) . 2_455
O4 C6 Ba1 59.95(15) . 2_455
C27 C6 Ba1 164.8(2) . 2_455
C12 C7 C25 120.0(3) . .
C12 C7 C98 120.3(3) . .
C25 C7 C98 119.7(3) . .
C7 C12 C19 120.6(3) . .
C7 C12 H12 119.7 . .
C19 C12 H12 119.7 . .
C29 C19 C12 117.2(3) . .
C29 C19 H19 121.4 . .
C12 C19 H19 121.4 . .
C88 C22 C27 120.5(3) . .
C88 C22 H22 119.7 . .
C27 C22 H22 119.7 . .
C26 C23 C30 118.5(3) . .
C26 C23 H23 120.8 . .
C30 C23 H23 120.8 . .
C99 C25 C7 120.3(3) . .
C99 C25 H25 119.9 . .
C7 C25 H25 119.9 . .
C23 C26 C88 122.9(3) . .
C23 C26 N1 119.0(3) . .
C88 C26 N1 118.1(3) . .
C22 C27 C30 119.7(3) . .
C22 C27 C6 120.3(3) . .
C30 C27 C6 120.0(3) . .
C99 C29 C19 123.6(3) . .
C99 C29 N2 118.0(3) . .
C19 C29 N2 118.4(3) . .
C23 C30 C27 120.3(3) . .
C23 C30 H30 119.9 . .
C27 C30 H30 119.9 . .
C26 C88 C22 118.2(3) . .
C26 C88 H88 120.9 . .
C22 C88 H88 120.9 . .
O94 C98 O2 124.6(3) . .
O94 C98 C7 118.0(3) . .
O2 C98 C7 117.5(3) . .
C29 C99 C25 118.4(3) . .
C29 C99 H99 120.8 . .
C25 C99 H99 120.8 . .
C98 O2 Ba1 154.11(19) . .
Ba1 O1W H1W 111(3) . .
Ba1 O1W H2W 123(3) . .
H1W O1W H2W 108(4) . .
Ba1 O2W H3W 113(3) 1_655 .
Ba1 O2W H4W 114(3) 1_655 .
H3W O2W H4W 110(4) . .
C6 O4 Ba1 96.99(17) . 2_455
Ba1 O3W H5W 115(2) . .
Ba1 O3W H6W 125(3) . .
H5W O3W H6W 107(4) . .
Ba1 O4W H7W 125(3) . .
Ba1 O4W H8W 121(2) . .
H7W O4W H8W 106(4) . .
Ba1 O5W H9W 93(3) . .
Ba1 O5W H10W 156(3) . .
H9W O5W H10W 104(4) . .
C6 O9 Ba1 92.59(17) . 2_455
C98 O94 Ba1 125.58(19) . 2
O20 N1 O15 122.8(3) . .
O20 N1 C26 119.2(3) . .
O15 N1 C26 118.0(3) . .
O24 N2 O17 123.0(3) . .
O24 N2 C29 118.5(3) . .
O17 N2 C29 118.5(3) . .

loop_
_geom_bond_atom_site_label_1
_geom_bond_atom_site_label_2
_geom_bond_distance
_geom_bond_site_symmetry_2
Ba1 O1W 2.751(2) .
Ba1 O2 2.757(2) .
Ba1 O4 2.802(2) 2_445
Ba1 O94 2.803(2) 2_545
Ba1 O2W 2.821(2) 1_455
Ba1 O5W 2.832(3) .
Ba1 O3W 2.841(3) .
Ba1 O4W 2.875(2) .
Ba1 O9 2.906(2) 2_445
Ba1 C6 3.213(3) 2_445
Ba1 H9W 2.98(4) .
C6 O9 1.245(3) .
C6 O4 1.268(3) .
C6 C27 1.515(4) .
C6 Ba1 3.213(3) 2_455
C7 C12 1.388(4) .
C7 C25 1.391(4) .
C7 C98 1.518(4) .
C12 C19 1.393(4) .
C12 H12 0.9500 .
C19 C29 1.387(4) .
C19 H19 0.9500 .
C22 C88 1.388(4) .
C22 C27 1.393(4) .
C22 H22 0.9500 .
C23 C26 1.379(4) .
C23 C30 1.387(4) .
C23 H23 0.9500 .
C25 C99 1.384(4) .
C25 H25 0.9500 .
C26 C88 1.381(4) .
C26 N1 1.475(4) .
C27 C30 1.396(4) .
C29 C99 1.367(4) .
C29 N2 1.472(4) .
C30 H30 0.9500 .
C88 H88 0.9500 .
C98 O94 1.260(3) .
C98 O2 1.265(3) .
C99 H99 0.9500 .
O1W H1W 0.74(3) .
O1W H2W 0.92(4) .
O2W Ba1 2.821(2) 1_655
O2W H3W 0.80(4) .
O2W H4W 0.77(4) .
O4 Ba1 2.802(2) 2_455
O3W H5W 0.84(4) .
O3W H6W 0.78(4) .
O4W H7W 0.80(4) .
O4W H8W 0.88(4) .
O5W H9W 0.82(4) .
O5W H10W 0.84(5) .
O9 Ba1 2.906(2) 2_455
O15 N1 1.233(3) .
O17 N2 1.234(3) .
O20 N1 1.215(3) .
O24 N2 1.227(3) .
O94 Ba1 2.803(2) 2

loop_
_geom_torsion_atom_site_label_1
_geom_torsion_atom_site_label_2
_geom_torsion_atom_site_label_3
_geom_torsion_atom_site_label_4
_geom_torsion
_geom_torsion_site_symmetry_1
_geom_torsion_site_symmetry_4
C25 C7 C12 C19 -0.2(5) . .
C98 C7 C12 C19 179.8(3) . .
C7 C12 C19 C29 -0.1(4) . .
C12 C7 C25 C99 1.0(5) . .
C98 C7 C25 C99 -179.1(3) . .
C30 C23 C26 C88 1.1(5) . .
C30 C23 C26 N1 -179.7(3) . .
C88 C22 C27 C30 1.2(5) . .
C88 C22 C27 C6 -178.3(3) . .
O9 C6 C27 C22 177.2(3) . .
O4 C6 C27 C22 -1.3(4) . .
Ba1 C6 C27 C22 76.6(8) 2_455 .
O9 C6 C27 C30 -2.3(4) . .
O4 C6 C27 C30 179.2(3) . .
Ba1 C6 C27 C30 -102.9(7) 2_455 .
C12 C19 C29 C99 -0.2(5) . .
C12 C19 C29 N2 -179.0(3) . .
C26 C23 C30 C27 0.3(5) . .
C22 C27 C30 C23 -1.4(5) . .
C6 C27 C30 C23 178.1(3) . .
C23 C26 C88 C22 -1.2(5) . .
N1 C26 C88 C22 179.6(3) . .
C27 C22 C88 C26 0.1(5) . .
C12 C7 C98 O94 -2.8(4) . .
C25 C7 C98 O94 177.3(3) . .
C12 C7 C98 O2 177.4(3) . .
C25 C7 C98 O2 -2.5(4) . .
C19 C29 C99 C25 1.0(5) . .
N2 C29 C99 C25 179.7(3) . .
C7 C25 C99 C29 -1.3(5) . .
O94 C98 O2 Ba1 120.9(4) . .
C7 C98 O2 Ba1 -59.3(6) . .
O1W Ba1 O2 C98 141.3(4) . .
O4 Ba1 O2 C98 -91.5(4) 2_445 .
O94 Ba1 O2 C98 -179.2(5) 2_545 .
O2W Ba1 O2 C98 -26.3(5) 1_455 .
O5W Ba1 O2 C98 41.1(5) . .
O3W Ba1 O2 C98 105.0(5) . .
O4W Ba1 O2 C98 -13.8(4) . .
O9 Ba1 O2 C98 -116.9(4) 2_445 .
C6 Ba1 O2 C98 -106.4(4) 2_445 .
O9 C6 O4 Ba1 -15.7(3) . 2_455
C27 C6 O4 Ba1 162.8(2) . 2_455
O4 C6 O9 Ba1 15.0(3) . 2_455
C27 C6 O9 Ba1 -163.4(2) . 2_455
O2 C98 O94 Ba1 72.5(4) . 2
C7 C98 O94 Ba1 -107.4(3) . 2
C23 C26 N1 O20 178.5(3) . .
C88 C26 N1 O20 -2.3(5) . .
C23 C26 N1 O15 -1.3(4) . .
C88 C26 N1 O15 177.9(3) . .
C99 C29 N2 O24 -12.6(4) . .
C19 C29 N2 O24 166.3(3) . .
C99 C29 N2 O17 166.8(3) . .
C19 C29 N2 O17 -14.3(4) . .
